data_4067950
loop_
_publ_author_name
'Yonke, Brendan L.'
'Keane, Andrew J.'
'Zavalij, Peter Y.'
'Sita, Lawrence R.'

_publ_section_title
;
 Mononuclear Tantalum(IV, d1) Imido Complexes Supported by the
 Monocyclopentadienyl, Amidinate and Guanidinate Ligand Sets As Models to
 Explore Dinitrogen Fixation by &#x201C;End-On-Bridged&#x201D; Dinuclear
 {[Ta(IV, d1)]}2(\m-\h1:\h1-N2) Complexes
;
_journal_issue 1
_journal_name_full Organometallics
_journal_page_first 345
_journal_paper_doi 10.1021/om200961r
_journal_volume 31
_journal_year 2012
_chemical_formula_moiety 'C22 H41 N3 Ta'
_chemical_formula_sum 'C22 H41 N3 Ta'
_chemical_formula_weight 528.53
_chemical_name_systematic Ta-complex
_space_group_IT_number 62
_symmetry_cell_setting orthorhombic
_symmetry_space_group_name_Hall '-P 2ac 2n'
_symmetry_space_group_name_H-M 'P n m a'
_atom_sites_solution_hydrogens geom
_atom_sites_solution_primary direct
_atom_sites_solution_secondary difmap
_audit_creation_method 'SHELXL-97 & ZCIF'
_cell_angle_alpha 90.00
_cell_angle_beta 90.00
_cell_angle_gamma 90.00
_cell_formula_units_Z 4
_cell_length_a 17.6074(7)
_cell_length_b 15.0201(6)
_cell_length_c 9.1566(4)
_cell_measurement_reflns_used 17972
_cell_measurement_temperature 200(2)
_cell_measurement_theta_max 32.0
_cell_measurement_theta_min 2.3
_cell_volume 2421.60(17)
_computing_cell_refinement Apex2
_computing_data_collection 'Apex2 (Bruker, 2005)'
_computing_data_reduction Apex2
_computing_molecular_graphics 'XSHEL (Bruker, 2004)'
_computing_publication_material SHELXL-97
_computing_structure_refinement 'SHELXL-97 (Sheldrick, 1997)'
_computing_structure_solution 'SHELXS-97 (Sheldrick, 1990)'
_diffrn_ambient_temperature 200(2)
_diffrn_detector 'CCD area detector'
_diffrn_detector_area_resol_mean 11.198
_diffrn_detector_type 'Bruker Smart Apex II'
_diffrn_measured_fraction_theta_full 0.998
_diffrn_measured_fraction_theta_max 0.998
_diffrn_measurement_details 366,366,366
_diffrn_measurement_device_type 'three-circle diffractometer'
_diffrn_measurement_method '\w and \f scans'
_diffrn_measurement_specimen_support 'glass capillary'
_diffrn_orient_matrix_type standard
_diffrn_orient_matrix_UB_11 -0.0737974
_diffrn_orient_matrix_UB_12 0.0059816
_diffrn_orient_matrix_UB_13 0.0415562
_diffrn_orient_matrix_UB_21 0.0394276
_diffrn_orient_matrix_UB_22 0.0603000
_diffrn_orient_matrix_UB_23 0.0126288
_diffrn_orient_matrix_UB_31 -0.0701887
_diffrn_orient_matrix_UB_32 0.0275799
_diffrn_orient_matrix_UB_33 -0.0365937
_diffrn_radiation_monochromator graphite
_diffrn_radiation_source 'fine-focus sealed tube'
_diffrn_radiation_type MoK\a
_diffrn_radiation_wavelength 0.71073
_diffrn_reflns_av_R_equivalents 0.0197
_diffrn_reflns_av_sigmaI/netI 0.0123
_diffrn_reflns_limit_h_max 24
_diffrn_reflns_limit_h_min -24
_diffrn_reflns_limit_k_max 20
_diffrn_reflns_limit_k_min -21
_diffrn_reflns_limit_l_max 12
_diffrn_reflns_limit_l_min -12
_diffrn_reflns_number 24872
_diffrn_reflns_theta_full 30.00
_diffrn_reflns_theta_max 30.00
_diffrn_reflns_theta_min 2.31
_diffrn_source_current 30.00
_diffrn_source_voltage 50.00
_diffrn_standards_decay_% 0
_exptl_absorpt_coefficient_mu 4.549
_exptl_absorpt_correction_T_max 0.170
_exptl_absorpt_correction_T_min 0.123
_exptl_absorpt_correction_type multi-scan
_exptl_absorpt_process_details 'SADABS (Sheldrick, 1996)'
_exptl_crystal_colour red
_exptl_crystal_density_diffrn 1.450
_exptl_crystal_density_method not-measured
_exptl_crystal_description prism
_exptl_crystal_F_000 1068
_exptl_crystal_id ' '
_exptl_crystal_size_max 0.495
_exptl_crystal_size_mid 0.49
_exptl_crystal_size_min 0.39
_refine_diff_density_max 2.838
_refine_diff_density_min -1.953
_refine_diff_density_rms 0.088
_refine_ls_extinction_method none
_refine_ls_goodness_of_fit_ref 1.000
_refine_ls_hydrogen_treatment constr
_refine_ls_matrix_type full
_refine_ls_number_parameters 138
_refine_ls_number_reflns 3653
_refine_ls_number_restraints 18
_refine_ls_restrained_S_all 1.020
_refine_ls_R_factor_all 0.0249
_refine_ls_R_factor_gt 0.0231
_refine_ls_shift/su_max 0.000
_refine_ls_shift/su_mean 0.000
_refine_ls_structure_factor_coef Fsqd
_refine_ls_weighting_details 'w=1/[\s^2^(Fo^2^)+(0.008P)^2^+7.18P], P=(max(Fo^2^,0)+2Fc^2^)/3'
_refine_ls_weighting_scheme calc
_refine_ls_wR_factor_gt 0.0486
_refine_ls_wR_factor_ref 0.0495
_reflns_number_gt 3449
_reflns_number_total 3653
_reflns_threshold_expression >2sigma(I)
_cod_data_source_file om200961r_si_002.cif
_cod_data_source_block cmpd1
_cod_depositor_comments
;
The following automatic conversions were performed:

'_symmetry_cell_setting' value 'Orthorhombic' changed to
'orthorhombic' according to
/home/saulius/struct/CIF-dictionaries/cif_core.dic dictionary named
'cif_core.dic' version 2.4.1 from 2010-06-29.

Automatic conversion script
Id: cif_fix_values 1715 2011-07-08 13:25:40Z adriana 
;
_cod_original_sg_symbol_H-M Pnma
_cod_database_code 4067950

loop_
_symmetry_equiv_pos_as_xyz
'x, y, z'
'-x+1/2, -y, z+1/2'
'-x, y+1/2, -z'
'x+1/2, -y+1/2, -z+1/2'
'-x, -y, -z'
'x-1/2, y, -z-1/2'
'x, -y-1/2, z'
'-x-1/2, y-1/2, z-1/2'

loop_
_atom_site_label
_atom_site_type_symbol
_atom_site_fract_x
_atom_site_fract_y
_atom_site_fract_z
_atom_site_U_iso_or_equiv
_atom_site_adp_type
_atom_site_occupancy
_atom_site_symmetry_multiplicity
_atom_site_calc_flag
_atom_site_refinement_flags
Ta1 Ta 0.072310(7) 0.2500 0.855025(15) 0.02523(4) Uani 1 2 d S
N1 N 0.11922(17) 0.2500 1.0284(3) 0.0321(7) Uani 1 2 d S
C1 C 0.1537(2) 0.2500 1.1722(5) 0.0425(10) Uani 1 2 d S
C2 C 0.1295(3) 0.1670(3) 1.2552(4) 0.0727(12) Uani 1 1 d .
H2A H 0.0742 0.1671 1.2674 0.109 Uiso 1 1 calc R
H2B H 0.1539 0.1665 1.3514 0.109 Uiso 1 1 calc R
H2C H 0.1448 0.1139 1.2003 0.109 Uiso 1 1 calc R
C3 C 0.2397(3) 0.2500 1.1540(6) 0.076(2) Uani 1 2 d S
H3A H 0.2547 0.2990 1.0896 0.114 Uiso 0.50 1 calc PR
H3B H 0.2559 0.1933 1.1111 0.114 Uiso 0.50 1 calc PR
H3C H 0.2638 0.2576 1.2496 0.114 Uiso 0.50 1 calc PR
N10 N 0.14717(12) 0.17682(16) 0.7082(3) 0.0336(5) Uani 1 1 d .
C10 C 0.1855(2) 0.2500 0.6748(4) 0.0336(8) Uani 1 2 d S
C11 C 0.2636(2) 0.2500 0.6096(6) 0.0567(14) Uani 1 2 d S
H11A H 0.2655 0.2924 0.5283 0.085 Uiso 0.50 1 calc PR
H11B H 0.2758 0.1902 0.5737 0.085 Uiso 0.50 1 calc PR
H11C H 0.3007 0.2674 0.6842 0.085 Uiso 0.50 1 calc PR
C12 C 0.18261(18) 0.0883(2) 0.7011(4) 0.0486(8) Uani 1 1 d .
H12 H 0.2172 0.0874 0.6146 0.058 Uiso 1 1 calc R
C13 C 0.1233(3) 0.0185(3) 0.6784(7) 0.0847(16) Uani 1 1 d .
H13A H 0.0870 0.0201 0.7596 0.127 Uiso 1 1 calc R
H13B H 0.1474 -0.0402 0.6744 0.127 Uiso 1 1 calc R
H13C H 0.0965 0.0298 0.5865 0.127 Uiso 1 1 calc R
C14 C 0.2299(3) 0.0698(3) 0.8355(5) 0.0782(14) Uani 1 1 d .
H14A H 0.2688 0.1161 0.8460 0.117 Uiso 1 1 calc R
H14B H 0.2546 0.0116 0.8257 0.117 Uiso 1 1 calc R
H14C H 0.1971 0.0696 0.9220 0.117 Uiso 1 1 calc R
C20 C -0.0528(2) 0.2500 0.9451(5) 0.0469(12) Uani 1 2 d S
C21 C -0.04836(15) 0.1738(2) 0.8539(4) 0.0445(8) Uani 1 1 d .
C22 C -0.04375(15) 0.2040(2) 0.7097(3) 0.0417(7) Uani 1 1 d .
C23 C -0.0681(3) 0.2500 1.1065(6) 0.105(3) Uani 1 2 d SU
H23A H -0.0309 0.2882 1.1558 0.157 Uiso 0.50 1 calc PR
H23B H -0.0639 0.1891 1.1443 0.157 Uiso 0.50 1 calc PR
H23C H -0.1194 0.2726 1.1248 0.157 Uiso 0.50 1 calc PR
C24 C -0.0627(2) 0.0794(3) 0.9036(8) 0.108(2) Uani 1 1 d U
H24A H -0.1175 0.0700 0.9156 0.161 Uiso 1 1 calc R
H24B H -0.0370 0.0691 0.9970 0.161 Uiso 1 1 calc R
H24C H -0.0431 0.0378 0.8304 0.161 Uiso 1 1 calc R
C25 C -0.0431(2) 0.1477(4) 0.5725(6) 0.099(2) Uani 1 1 d U
H25A H -0.0901 0.1576 0.5176 0.148 Uiso 1 1 calc R
H25B H -0.0393 0.0847 0.5992 0.148 Uiso 1 1 calc R
H25C H 0.0005 0.1643 0.5119 0.148 Uiso 1 1 calc R

loop_
_atom_site_aniso_label
_atom_site_aniso_U_11
_atom_site_aniso_U_22
_atom_site_aniso_U_33
_atom_site_aniso_U_23
_atom_site_aniso_U_13
_atom_site_aniso_U_12
Ta1 0.01511(6) 0.03645(8) 0.02414(7) 0.000 -0.00066(5) 0.000
N1 0.0217(13) 0.0486(19) 0.0258(15) 0.000 -0.0034(11) 0.000
C1 0.034(2) 0.065(3) 0.029(2) 0.000 -0.0109(16) 0.000
C2 0.081(3) 0.092(3) 0.046(2) 0.023(2) -0.020(2) -0.011(3)
C3 0.033(2) 0.142(6) 0.053(3) 0.000 -0.019(2) 0.000
N10 0.0240(10) 0.0398(12) 0.0371(12) -0.0053(10) 0.0006(9) 0.0029(9)
C10 0.0211(15) 0.053(2) 0.0261(17) 0.000 -0.0001(13) 0.000
C11 0.0217(18) 0.094(4) 0.055(3) 0.000 0.0069(18) 0.000
C12 0.0400(15) 0.0480(18) 0.058(2) -0.0126(16) 0.0020(14) 0.0140(14)
C13 0.073(3) 0.043(2) 0.138(5) -0.026(3) -0.016(3) 0.010(2)
C14 0.081(3) 0.065(3) 0.089(3) -0.007(2) -0.027(3) 0.037(2)
C20 0.0144(14) 0.098(4) 0.0286(19) 0.000 0.0006(13) 0.000
C21 0.0191(11) 0.0417(15) 0.073(2) 0.0175(16) -0.0054(13) -0.0042(10)
C22 0.0210(11) 0.0591(18) 0.0450(16) -0.0166(14) -0.0066(11) 0.0019(11)
C23 0.028(2) 0.250(10) 0.036(3) 0.000 0.008(2) 0.000
C24 0.041(2) 0.066(3) 0.215(7) 0.066(4) -0.001(3) -0.0080(19)
C25 0.051(2) 0.152(5) 0.093(3) -0.079(4) -0.019(2) 0.013(3)

loop_
_atom_type_symbol
_atom_type_description
_atom_type_scat_dispersion_real
_atom_type_scat_dispersion_imag
_atom_type_scat_source
C C 0.0033 0.0016 'International Tables Vol C Tables 4.2.6.8 and 6.1.1.4'
H H 0.0000 0.0000 'International Tables Vol C Tables 4.2.6.8 and 6.1.1.4'
N N 0.0061 0.0033 'International Tables Vol C Tables 4.2.6.8 and 6.1.1.4'
Ta Ta -0.7052 6.5227 'International Tables Vol C Tables 4.2.6.8 and 6.1.1.4'

loop_
_geom_angle_atom_site_label_1
_geom_angle_atom_site_label_2
_geom_angle_atom_site_label_3
_geom_angle
_geom_angle_site_symmetry_1
_geom_angle_site_symmetry_3
N1 Ta1 N10 105.55(10) . 7_565
N1 Ta1 N10 105.55(10) . .
N10 Ta1 N10 60.55(13) 7_565 .
N1 Ta1 C20 96.95(14) . .
N10 Ta1 C20 141.49(8) 7_565 .
N10 Ta1 C20 141.49(9) . .
N1 Ta1 C21 114.20(12) . 7_565
N10 Ta1 C21 106.90(11) 7_565 7_565
N10 Ta1 C21 140.25(11) . 7_565
C20 Ta1 C21 34.61(10) . 7_565
N1 Ta1 C21 114.20(12) . .
N10 Ta1 C21 140.25(11) 7_565 .
N10 Ta1 C21 106.90(11) . .
C20 Ta1 C21 34.61(10) . .
C21 Ta1 C21 56.62(15) 7_565 .
N1 Ta1 C22 146.92(11) . 7_565
N10 Ta1 C22 91.51(9) 7_565 7_565
N10 Ta1 C22 107.52(10) . 7_565
C20 Ta1 C22 55.18(12) . 7_565
C21 Ta1 C22 32.73(11) 7_565 7_565
C21 Ta1 C22 54.34(10) . 7_565
N1 Ta1 C22 146.92(11) . .
N10 Ta1 C22 107.52(10) 7_565 .
N10 Ta1 C22 91.51(9) . .
C20 Ta1 C22 55.18(12) . .
C21 Ta1 C22 54.35(10) 7_565 .
C21 Ta1 C22 32.73(11) . .
C22 Ta1 C22 31.61(15) 7_565 .
N1 Ta1 C10 102.14(13) . .
N10 Ta1 C10 30.80(6) 7_565 .
N10 Ta1 C10 30.80(6) . .
C20 Ta1 C10 160.91(13) . .
C21 Ta1 C10 132.49(11) 7_565 .
C21 Ta1 C10 132.49(11) . .
C22 Ta1 C10 106.64(10) 7_565 .
C22 Ta1 C10 106.64(10) . .
C1 N1 Ta1 177.3(3) . .
N1 C1 C2 109.7(2) . .
N1 C1 C2 109.7(2) . 7_565
C2 C1 C2 110.1(5) . 7_565
N1 C1 C3 108.5(4) . .
C2 C1 C3 109.4(3) . .
C2 C1 C3 109.4(3) 7_565 .
C1 C2 H2A 109.5 . .
C1 C2 H2B 109.5 . .
H2A C2 H2B 109.5 . .
C1 C2 H2C 109.5 . .
H2A C2 H2C 109.5 . .
H2B C2 H2C 109.5 . .
C1 C3 H3A 109.5 . .
C1 C3 H3B 109.5 . .
H3A C3 H3B 109.5 . .
C1 C3 H3C 109.5 . .
H3A C3 H3C 109.5 . .
H3B C3 H3C 109.5 . .
C10 N10 C12 121.6(2) . .
C10 N10 Ta1 91.85(18) . .
C12 N10 Ta1 137.7(2) . .
N10 C10 N10 112.0(3) 7_565 .
N10 C10 C11 124.00(16) 7_565 .
N10 C10 C11 123.99(16) . .
N10 C10 Ta1 57.35(16) 7_565 .
N10 C10 Ta1 57.35(16) . .
C11 C10 Ta1 163.8(3) . .
C10 C11 H11A 109.5 . .
C10 C11 H11B 109.5 . .
H11A C11 H11B 109.5 . .
C10 C11 H11C 109.5 . .
H11A C11 H11C 109.5 . .
H11B C11 H11C 109.5 . .
N10 C12 C13 110.1(3) . .
N10 C12 C14 111.4(3) . .
C13 C12 C14 111.7(4) . .
N10 C12 H12 107.8 . .
C13 C12 H12 107.8 . .
C14 C12 H12 107.8 . .
C12 C13 H13A 109.5 . .
C12 C13 H13B 109.5 . .
H13A C13 H13B 109.5 . .
C12 C13 H13C 109.5 . .
H13A C13 H13C 109.5 . .
H13B C13 H13C 109.5 . .
C12 C14 H14A 109.5 . .
C12 C14 H14B 109.5 . .
H14A C14 H14B 109.5 . .
C12 C14 H14C 109.5 . .
H14A C14 H14C 109.5 . .
H14B C14 H14C 109.5 . .
C21 C20 C21 107.5(4) . 7_565
C21 C20 C23 126.07(19) . .
C21 C20 C23 126.07(19) 7_565 .
C21 C20 Ta1 75.07(18) . .
C21 C20 Ta1 75.07(18) 7_565 .
C23 C20 Ta1 120.9(3) . .
C22 C21 C20 107.3(3) . .
C22 C21 C24 126.8(4) . .
C20 C21 C24 124.8(4) . .
C22 C21 Ta1 78.40(16) . .
C20 C21 Ta1 70.32(18) . .
C24 C21 Ta1 126.3(2) . .
C22 C22 C21 108.94(19) 7_565 .
C22 C22 C25 124.0(3) 7_565 .
C21 C22 C25 127.0(4) . .
C22 C22 Ta1 74.19(8) 7_565 .
C21 C22 Ta1 68.87(15) . .
C25 C22 Ta1 125.6(2) . .
C20 C23 H23A 109.5 . .
C20 C23 H23B 109.5 . .
H23A C23 H23B 109.5 . .
C20 C23 H23C 109.5 . .
H23A C23 H23C 109.5 . .
H23B C23 H23C 109.5 . .
C21 C24 H24A 109.5 . .
C21 C24 H24B 109.5 . .
H24A C24 H24B 109.5 . .
C21 C24 H24C 109.5 . .
H24A C24 H24C 109.5 . .
H24B C24 H24C 109.5 . .
C22 C25 H25A 109.5 . .
C22 C25 H25B 109.5 . .
H25A C25 H25B 109.5 . .
C22 C25 H25C 109.5 . .
H25A C25 H25C 109.5 . .
H25B C25 H25C 109.5 . .

loop_
_geom_bond_atom_site_label_1
_geom_bond_atom_site_label_2
_geom_bond_distance
_geom_bond_site_symmetry_2
Ta1 N1 1.790(3) .
Ta1 N10 2.180(2) 7_565
Ta1 N10 2.180(2) .
Ta1 C20 2.352(4) .
Ta1 C21 2.413(3) 7_565
Ta1 C21 2.413(3) .
Ta1 C22 2.534(3) 7_565
Ta1 C22 2.534(3) .
Ta1 C10 2.588(4) .
N1 C1 1.449(5) .
C1 C2 1.521(5) .
C1 C2 1.521(5) 7_565
C1 C3 1.524(6) .
C2 H2A 0.9800 .
C2 H2B 0.9800 .
C2 H2C 0.9800 .
C3 H3A 0.9800 .
C3 H3B 0.9800 .
C3 H3C 0.9800 .
N10 C10 1.326(3) .
N10 C12 1.470(4) .
C10 N10 1.326(3) 7_565
C10 C11 1.499(5) .
C11 H11A 0.9800 .
C11 H11B 0.9800 .
C11 H11C 0.9800 .
C12 C13 1.495(5) .
C12 C14 1.512(5) .
C12 H12 1.0000 .
C13 H13A 0.9800 .
C13 H13B 0.9800 .
C13 H13C 0.9800 .
C14 H14A 0.9800 .
C14 H14B 0.9800 .
C14 H14C 0.9800 .
C20 C21 1.419(4) .
C20 C21 1.419(4) 7_565
C20 C23 1.503(7) .
C21 C22 1.399(5) .
C21 C24 1.511(5) .
C22 C22 1.381(7) 7_565
C22 C25 1.515(5) .
C23 H23A 0.9800 .
C23 H23B 0.9800 .
C23 H23C 0.9800 .
C24 H24A 0.9800 .
C24 H24B 0.9800 .
C24 H24C 0.9800 .
C25 H25A 0.9800 .
C25 H25B 0.9800 .
C25 H25C 0.9800 .

loop_
_geom_torsion_atom_site_label_1
_geom_torsion_atom_site_label_2
_geom_torsion_atom_site_label_3
_geom_torsion_atom_site_label_4
_geom_torsion
_geom_torsion_site_symmetry_1
_geom_torsion_site_symmetry_4
N1 Ta1 N10 C10 -87.7(2) . .
N10 Ta1 N10 C10 11.7(2) 7_565 .
C20 Ta1 N10 C10 148.9(2) . .
C21 Ta1 N10 C10 92.6(2) 7_565 .
C21 Ta1 N10 C10 150.4(2) . .
C22 Ta1 N10 C10 93.3(2) 7_565 .
C22 Ta1 N10 C10 121.0(2) . .
N1 Ta1 N10 C12 56.8(3) . .
N10 Ta1 N10 C12 156.1(3) 7_565 .
C20 Ta1 N10 C12 -66.7(3) . .
C21 Ta1 N10 C12 -122.9(3) 7_565 .
C21 Ta1 N10 C12 -65.2(3) . .
C22 Ta1 N10 C12 -122.3(3) 7_565 .
C22 Ta1 N10 C12 -94.5(3) . .
C10 Ta1 N10 C12 144.5(4) . .
C12 N10 C10 N10 -170.9(2) . 7_565
Ta1 N10 C10 N10 -18.2(3) . 7_565
C12 N10 C10 C11 8.0(5) . .
Ta1 N10 C10 C11 160.7(4) . .
C12 N10 C10 Ta1 -152.7(3) . .
N1 Ta1 C10 N10 -100.06(18) . 7_565
N10 Ta1 C10 N10 159.9(4) . 7_565
C20 Ta1 C10 N10 79.94(18) . 7_565
C21 Ta1 C10 N10 39.9(2) 7_565 7_565
C21 Ta1 C10 N10 119.96(18) . 7_565
C22 Ta1 C10 N10 63.4(2) 7_565 7_565
C22 Ta1 C10 N10 96.45(19) . 7_565
N1 Ta1 C10 N10 100.06(18) . .
N10 Ta1 C10 N10 -159.9(4) 7_565 .
C20 Ta1 C10 N10 -79.94(18) . .
C21 Ta1 C10 N10 -119.96(18) 7_565 .
C21 Ta1 C10 N10 -39.9(2) . .
C22 Ta1 C10 N10 -96.45(19) 7_565 .
C22 Ta1 C10 N10 -63.4(2) . .
N1 Ta1 C10 C11 0.000(2) . .
N10 Ta1 C10 C11 100.06(18) 7_565 .
N10 Ta1 C10 C11 -100.06(18) . .
C20 Ta1 C10 C11 180.000(2) . .
C21 Ta1 C10 C11 139.97(11) 7_565 .
C21 Ta1 C10 C11 -139.97(11) . .
C22 Ta1 C10 C11 163.48(8) 7_565 .
C22 Ta1 C10 C11 -163.48(8) . .
C10 N10 C12 C13 -155.1(4) . .
Ta1 N10 C12 C13 67.9(4) . .
C10 N10 C12 C14 80.5(4) . .
Ta1 N10 C12 C14 -56.5(4) . .
N1 Ta1 C20 C21 -123.40(18) . .
N10 Ta1 C20 C21 110.66(17) 7_565 .
N10 Ta1 C20 C21 2.5(3) . .
C21 Ta1 C20 C21 113.2(4) 7_565 .
C22 Ta1 C20 C21 76.0(2) 7_565 .
C22 Ta1 C20 C21 37.22(19) . .
C10 Ta1 C20 C21 56.60(18) . .
N1 Ta1 C20 C21 123.40(18) . 7_565
N10 Ta1 C20 C21 -2.5(3) 7_565 7_565
N10 Ta1 C20 C21 -110.66(17) . 7_565
C21 Ta1 C20 C21 -113.2(4) . 7_565
C22 Ta1 C20 C21 -37.23(19) 7_565 7_565
C22 Ta1 C20 C21 -76.0(2) . 7_565
C10 Ta1 C20 C21 -56.60(18) . 7_565
N1 Ta1 C20 C23 0.000(1) . .
N10 Ta1 C20 C23 -125.94(15) 7_565 .
N10 Ta1 C20 C23 125.94(15) . .
C21 Ta1 C20 C23 -123.40(18) 7_565 .
C21 Ta1 C20 C23 123.40(18) . .
C22 Ta1 C20 C23 -160.62(10) 7_565 .
C22 Ta1 C20 C23 160.62(10) . .
C10 Ta1 C20 C23 180.000(1) . .
C21 C20 C21 C22 -1.8(4) 7_565 .
C23 C20 C21 C22 172.0(4) . .
Ta1 C20 C21 C22 -70.4(2) . .
C21 C20 C21 C24 -170.2(2) 7_565 .
C23 C20 C21 C24 3.5(6) . .
Ta1 C20 C21 C24 121.1(3) . .
C21 C20 C21 Ta1 68.7(2) 7_565 .
C23 C20 C21 Ta1 -117.6(4) . .
N1 Ta1 C21 C22 178.59(17) . .
N10 Ta1 C21 C22 -1.1(3) 7_565 .
N10 Ta1 C21 C22 -65.07(19) . .
C20 Ta1 C21 C22 113.3(3) . .
C21 Ta1 C21 C22 74.6(2) 7_565 .
C22 Ta1 C21 C22 34.7(2) 7_565 .
C10 Ta1 C21 C22 -45.0(2) . .
N1 Ta1 C21 C20 65.3(2) . .
N10 Ta1 C21 C20 -114.3(2) 7_565 .
N10 Ta1 C21 C20 -178.35(18) . .
C21 Ta1 C21 C20 -38.7(2) 7_565 .
C22 Ta1 C21 C20 -78.6(2) 7_565 .
C22 Ta1 C21 C20 -113.3(3) . .
C10 Ta1 C21 C20 -158.27(17) . .
N1 Ta1 C21 C24 -54.0(5) . .
N10 Ta1 C21 C24 126.3(4) 7_565 .
N10 Ta1 C21 C24 62.3(5) . .
C20 Ta1 C21 C24 -119.3(5) . .
C21 Ta1 C21 C24 -158.0(4) 7_565 .
C22 Ta1 C21 C24 162.1(5) 7_565 .
C22 Ta1 C21 C24 127.4(5) . .
C10 Ta1 C21 C24 82.4(5) . .
C20 C21 C22 C22 1.1(2) . 7_565
C24 C21 C22 C22 169.3(3) . 7_565
Ta1 C21 C22 C22 -63.81(8) . 7_565
C20 C21 C22 C25 -175.8(3) . .
C24 C21 C22 C25 -7.6(5) . .
Ta1 C21 C22 C25 119.3(3) . .
C20 C21 C22 Ta1 64.9(2) . .
C24 C21 C22 Ta1 -126.9(3) . .
N1 Ta1 C22 C22 115.75(14) . 7_565
N10 Ta1 C22 C22 -62.61(7) 7_565 7_565
N10 Ta1 C22 C22 -122.11(7) . 7_565
C20 Ta1 C22 C22 78.65(8) . 7_565
C21 Ta1 C22 C22 35.94(13) 7_565 7_565
C21 Ta1 C22 C22 118.11(18) . 7_565
C10 Ta1 C22 C22 -94.85(4) . 7_565
N1 Ta1 C22 C21 -2.4(3) . .
N10 Ta1 C22 C21 179.29(18) 7_565 .
N10 Ta1 C22 C21 119.78(19) . .
C20 Ta1 C22 C21 -39.46(17) . .
C21 Ta1 C22 C21 -82.2(3) 7_565 .
C22 Ta1 C22 C21 -118.11(18) 7_565 .
C10 Ta1 C22 C21 147.04(17) . .
N1 Ta1 C22 C25 -123.5(4) . .
N10 Ta1 C22 C25 58.1(4) 7_565 .
N10 Ta1 C22 C25 -1.4(4) . .
C20 Ta1 C22 C25 -160.6(4) . .
C21 Ta1 C22 C25 156.7(4) 7_565 .
C21 Ta1 C22 C25 -121.1(5) . .
C22 Ta1 C22 C25 120.8(4) 7_565 .
C10 Ta1 C22 C25 25.9(4) . .
